data_4117437
loop_
_publ_author_name
'Forest J. Robertson'
'Jimmy Wu'

_publ_section_title
;
 Phosphorothioic Acids and Related Compounds as Surrogates for
 H2S-Synthesis of Chiral Tetrahydrothiophenes
;
_journal_name_full 'Journal of the American Chemical Society'
_journal_page_first 2775
_journal_page_last 2780
_journal_paper_doi 10.1021/ja210758n
_journal_volume 134
_journal_year 2012
_chemical_absolute_configuration ad
_chemical_formula_moiety 'C14 H20 O2 S'
_chemical_formula_sum 'C14 H20 O2 S'
_chemical_formula_weight 252.36
_space_group_IT_number 19
_symmetry_cell_setting orthorhombic
_symmetry_Int_Tables_number 19
_symmetry_space_group_name_Hall 'P 2ac 2ab'
_symmetry_space_group_name_H-M 'P 21 21 21'
_atom_sites_solution_hydrogens geom
_atom_sites_solution_primary direct
_atom_sites_solution_secondary difmap
_audit_creation_method SHELXL-97
_cell_angle_alpha 90.00
_cell_angle_beta 90.00
_cell_angle_gamma 90.00
_cell_formula_units_Z 4
_cell_length_a 6.1292(3)
_cell_length_b 10.4615(4)
_cell_length_c 21.2155(9)
_cell_measurement_reflns_used 2101
_cell_measurement_temperature 173(2)
_cell_measurement_theta_max 64.72
_cell_measurement_theta_min 4.17
_cell_volume 1360.35(10)
_computing_cell_refinement 'APEX2 (BRUKER, V2010.11-3, 2010)'
_computing_data_collection 'COSMO (BRUKER, V1.61, 2009)'
_computing_data_reduction 'SAINT (BRUKER, V7.68A, 2010)'
_computing_molecular_graphics 'SHELXTL (Sheldrick, Acta Cryst. A64 2008, 112-122)'
_computing_publication_material 'SHELXTL (Sheldrick, Acta Cryst. A64 2008, 112-122)'
_computing_structure_refinement 'SHELXL (Sheldrick, Acta Cryst. A64 2008, 112-122)'
_computing_structure_solution 'SHELXS (Sheldrick, Acta Cryst. A64 2008, 112-122)'
_diffrn_ambient_temperature 173(2)
_diffrn_detector_area_resol_mean 836.6
_diffrn_measured_fraction_theta_full 0.970
_diffrn_measured_fraction_theta_max 0.970
_diffrn_measurement_device_type 'Bruker APEX-II CCD'
_diffrn_measurement_method '\w,and/f 0.5 deg'
_diffrn_radiation_monochromator graphite
_diffrn_radiation_probe x-ray
_diffrn_radiation_type CuK\a
_diffrn_radiation_wavelength 1.54178
_diffrn_reflns_av_R_equivalents 0.0544
_diffrn_reflns_av_sigmaI/netI 0.0736
_diffrn_reflns_limit_h_max 7
_diffrn_reflns_limit_h_min -7
_diffrn_reflns_limit_k_max 9
_diffrn_reflns_limit_k_min -12
_diffrn_reflns_limit_l_max 24
_diffrn_reflns_limit_l_min -23
_diffrn_reflns_number 5938
_diffrn_reflns_theta_full 67.21
_diffrn_reflns_theta_max 67.21
_diffrn_reflns_theta_min 4.17
_diffrn_source 'fine-focus sealed tube'
_exptl_absorpt_coefficient_mu 2.014
_exptl_absorpt_correction_T_max 0.8990
_exptl_absorpt_correction_T_min 0.4697
_exptl_absorpt_correction_type multi-scan
_exptl_absorpt_process_details SADABS
_exptl_crystal_colour colourless
_exptl_crystal_density_diffrn 1.232
_exptl_crystal_description plate
_exptl_crystal_F_000 544
_exptl_crystal_size_max 0.44
_exptl_crystal_size_mid 0.33
_exptl_crystal_size_min 0.05
_refine_diff_density_max 0.322
_refine_diff_density_min -0.205
_refine_diff_density_rms 0.049
_refine_ls_abs_structure_details 'Flack H D (1983), Acta Cryst. A39, 876-881'
_refine_ls_abs_structure_Flack 0.04(3)
_refine_ls_extinction_method none
_refine_ls_goodness_of_fit_ref 1.102
_refine_ls_hydrogen_treatment constr
_refine_ls_matrix_type full
_refine_ls_number_parameters 157
_refine_ls_number_reflns 2322
_refine_ls_number_restraints 0
_refine_ls_restrained_S_all 1.102
_refine_ls_R_factor_all 0.0771
_refine_ls_R_factor_gt 0.0518
_refine_ls_shift/su_max 0.000
_refine_ls_shift/su_mean 0.000
_refine_ls_structure_factor_coef Fsqd
_refine_ls_weighting_details 'calc w=1/[\s^2^(Fo^2^)+(0.0493P)^2^+0.0000P] where P=(Fo^2^+2Fc^2^)/3'
_refine_ls_weighting_scheme calc
_refine_ls_wR_factor_gt 0.1119
_refine_ls_wR_factor_ref 0.1214
_reflns_number_gt 1751
_reflns_number_total 2322
_reflns_threshold_expression >2sigma(I)
_cod_data_source_file ja210758n_si_003.cif
_cod_data_source_block jw111_0m
_cod_original_sg_symbol_Hall 'P ac ab'
_cod_database_code 4117437

loop_
_symmetry_equiv_pos_as_xyz
'x, y, z'
'x+1/2, -y+1/2, -z'
'-x, y+1/2, -z+1/2'
'-x+1/2, -y, z+1/2'

loop_
_atom_site_label
_atom_site_type_symbol
_atom_site_fract_x
_atom_site_fract_y
_atom_site_fract_z
_atom_site_U_iso_or_equiv
_atom_site_adp_type
_atom_site_occupancy
_atom_site_symmetry_multiplicity
_atom_site_calc_flag
_atom_site_refinement_flags
S1 S 0.58548(17) 0.84900(8) 0.20321(4) 0.0410(3) Uani 1 1 d .
O1 O 0.3829(5) 0.8213(3) 0.17223(14) 0.0779(11) Uani 1 1 d .
O2 O 0.6437(6) 0.9797(2) 0.21306(12) 0.0670(10) Uani 1 1 d .
C12 C 0.3221(9) 0.9189(4) 0.55991(18) 0.0663(15) Uani 1 1 d .
H12A H 0.2585 0.8340 0.5535 0.099 Uiso 1 1 calc R
H12B H 0.2623 0.9568 0.5985 0.099 Uiso 1 1 calc R
H12C H 0.4809 0.9113 0.5638 0.099 Uiso 1 1 calc R
C11 C 0.2677(6) 1.0032(4) 0.50433(16) 0.0347(8) Uani 1 1 d .
C8 C 0.3576(6) 0.9438(3) 0.44367(15) 0.0306(8) Uani 1 1 d .
C7 C 0.2724(7) 0.8317(3) 0.42065(17) 0.0414(10) Uani 1 1 d .
H7 H 0.1561 0.7921 0.4429 0.050 Uiso 1 1 calc R
C6 C 0.3495(6) 0.7741(3) 0.36630(17) 0.0380(9) Uani 1 1 d .
H6 H 0.2844 0.6971 0.3518 0.046 Uiso 1 1 calc R
C5 C 0.5209(6) 0.8276(3) 0.33280(15) 0.0315(8) Uani 1 1 d .
C1 C 0.6072(6) 0.7593(3) 0.27563(14) 0.0325(8) Uani 1 1 d .
H1 H 0.5192 0.6795 0.2703 0.039 Uiso 1 1 calc R
C2 C 0.8464(7) 0.7206(4) 0.27571(17) 0.0484(11) Uani 1 1 d .
H2A H 0.8725 0.6515 0.3067 0.058 Uiso 1 1 calc R
H2B H 0.9400 0.7945 0.2866 0.058 Uiso 1 1 calc R
C3 C 0.8959(7) 0.6738(3) 0.20875(18) 0.0520(10) Uani 1 1 d .
H3A H 1.0552 0.6637 0.2028 0.062 Uiso 1 1 calc R
H3B H 0.8249 0.5902 0.2011 0.062 Uiso 1 1 calc R
C9 C 0.5272(6) 0.9977(3) 0.40962(17) 0.0386(10) Uani 1 1 d .
H9 H 0.5903 1.0755 0.4237 0.046 Uiso 1 1 calc R
C10 C 0.6067(7) 0.9401(3) 0.35544(16) 0.0427(10) Uani 1 1 d .
H10 H 0.7237 0.9794 0.3333 0.051 Uiso 1 1 calc R
C13 C 0.3643(8) 1.1364(4) 0.51746(17) 0.0527(11) Uani 1 1 d .
H13A H 0.5235 1.1302 0.5203 0.079 Uiso 1 1 calc R
H13B H 0.3061 1.1692 0.5573 0.079 Uiso 1 1 calc R
H13C H 0.3247 1.1947 0.4831 0.079 Uiso 1 1 calc R
C14 C 0.0222(7) 1.0177(4) 0.4993(2) 0.0603(13) Uani 1 1 d .
H14A H -0.0133 1.0715 0.4629 0.090 Uiso 1 1 calc R
H14B H -0.0341 1.0577 0.5378 0.090 Uiso 1 1 calc R
H14C H -0.0447 0.9333 0.4939 0.090 Uiso 1 1 calc R
C4 C 0.8075(8) 0.7733(4) 0.16407(19) 0.0576(13) Uani 1 1 d .
H4A H 0.7571 0.7326 0.1245 0.069 Uiso 1 1 calc R
H4B H 0.9219 0.8366 0.1536 0.069 Uiso 1 1 calc R

loop_
_atom_site_aniso_label
_atom_site_aniso_U_11
_atom_site_aniso_U_22
_atom_site_aniso_U_33
_atom_site_aniso_U_23
_atom_site_aniso_U_13
_atom_site_aniso_U_12
S1 0.0571(6) 0.0357(5) 0.0302(4) 0.0063(4) -0.0002(5) 0.0094(5)
O1 0.053(2) 0.118(3) 0.0623(19) 0.0256(19) -0.0225(17) 0.009(2)
O2 0.126(3) 0.0279(14) 0.0475(16) 0.0082(11) 0.0162(19) 0.0083(16)
C12 0.104(4) 0.055(3) 0.040(2) 0.0125(19) 0.021(3) 0.026(3)
C11 0.036(2) 0.035(2) 0.0338(19) -0.0008(15) 0.0027(17) 0.0043(18)
C8 0.033(2) 0.0272(18) 0.0320(17) 0.0031(13) -0.0028(16) 0.0011(16)
C7 0.043(2) 0.036(2) 0.045(2) -0.0007(17) 0.0149(18) -0.009(2)
C6 0.044(3) 0.0252(19) 0.045(2) -0.0069(14) 0.0039(19) -0.0076(17)
C5 0.038(2) 0.0273(18) 0.0290(18) 0.0020(14) -0.0042(15) 0.0050(16)
C1 0.039(2) 0.0249(16) 0.0333(17) 0.0045(12) 0.0010(18) 0.0030(17)
C2 0.052(3) 0.055(2) 0.038(2) 0.0072(16) -0.0040(19) 0.016(2)
C3 0.055(3) 0.046(2) 0.055(2) -0.0047(19) 0.009(2) 0.019(2)
C9 0.040(2) 0.038(2) 0.038(2) -0.0083(16) 0.0045(18) -0.0170(18)
C10 0.047(3) 0.042(2) 0.039(2) -0.0037(15) 0.013(2) -0.018(2)
C13 0.066(3) 0.050(2) 0.043(2) -0.0104(17) 0.005(2) -0.005(2)
C14 0.046(3) 0.057(3) 0.077(3) -0.014(2) 0.001(2) 0.012(2)
C4 0.078(4) 0.060(3) 0.035(2) -0.0004(19) 0.011(2) 0.003(3)

loop_
_atom_type_symbol
_atom_type_description
_atom_type_scat_dispersion_real
_atom_type_scat_dispersion_imag
_atom_type_scat_source
C C 0.0181 0.0091 'International Tables Vol C Tables 4.2.6.8 and 6.1.1.4'
H H 0.0000 0.0000 'International Tables Vol C Tables 4.2.6.8 and 6.1.1.4'
O O 0.0492 0.0322 'International Tables Vol C Tables 4.2.6.8 and 6.1.1.4'
S S 0.3331 0.5567 'International Tables Vol C Tables 4.2.6.8 and 6.1.1.4'

loop_
_geom_angle_atom_site_label_1
_geom_angle_atom_site_label_2
_geom_angle_atom_site_label_3
_geom_angle
O2 S1 O1 118.5(2)
O2 S1 C4 107.7(2)
O1 S1 C4 111.0(2)
O2 S1 C1 110.77(16)
O1 S1 C1 110.42(19)
C4 S1 C1 96.27(18)
C11 C12 H12A 109.5
C11 C12 H12B 109.5
H12A C12 H12B 109.5
C11 C12 H12C 109.5
H12A C12 H12C 109.5
H12B C12 H12C 109.5
C12 C11 C14 109.4(4)
C12 C11 C8 109.9(3)
C14 C11 C8 109.8(3)
C12 C11 C13 107.6(3)
C14 C11 C13 107.7(4)
C8 C11 C13 112.4(3)
C7 C8 C9 116.5(3)
C7 C8 C11 120.6(3)
C9 C8 C11 122.9(3)
C8 C7 C6 122.5(3)
C8 C7 H7 118.7
C6 C7 H7 118.7
C7 C6 C5 120.7(3)
C7 C6 H6 119.7
C5 C6 H6 119.7
C10 C5 C6 117.1(3)
C10 C5 C1 123.6(3)
C6 C5 C1 119.2(3)
C5 C1 C2 117.7(3)
C5 C1 S1 114.4(2)
C2 C1 S1 102.1(2)
C5 C1 H1 107.3
C2 C1 H1 107.3
S1 C1 H1 107.3
C1 C2 C3 106.0(3)
C1 C2 H2A 110.5
C3 C2 H2A 110.5
C1 C2 H2B 110.5
C3 C2 H2B 110.5
H2A C2 H2B 108.7
C4 C3 C2 106.9(3)
C4 C3 H3A 110.3
C2 C3 H3A 110.3
C4 C3 H3B 110.3
C2 C3 H3B 110.3
H3A C3 H3B 108.6
C8 C9 C10 121.3(3)
C8 C9 H9 119.3
C10 C9 H9 119.3
C5 C10 C9 121.8(3)
C5 C10 H10 119.1
C9 C10 H10 119.1
C11 C13 H13A 109.5
C11 C13 H13B 109.5
H13A C13 H13B 109.5
C11 C13 H13C 109.5
H13A C13 H13C 109.5
H13B C13 H13C 109.5
C11 C14 H14A 109.5
C11 C14 H14B 109.5
H14A C14 H14B 109.5
C11 C14 H14C 109.5
H14A C14 H14C 109.5
H14B C14 H14C 109.5
C3 C4 S1 106.8(3)
C3 C4 H4A 110.4
S1 C4 H4A 110.4
C3 C4 H4B 110.4
S1 C4 H4B 110.4
H4A C4 H4B 108.6

loop_
_geom_bond_atom_site_label_1
_geom_bond_atom_site_label_2
_geom_bond_distance
S1 O2 1.428(3)
S1 O1 1.434(3)
S1 C4 1.780(4)
S1 C1 1.806(3)
C12 C11 1.510(5)
C12 H12A 0.9800
C12 H12B 0.9800
C12 H12C 0.9800
C11 C14 1.516(6)
C11 C8 1.532(5)
C11 C13 1.539(5)
C8 C7 1.374(5)
C8 C9 1.386(5)
C7 C6 1.384(5)
C7 H7 0.9500
C6 C5 1.386(5)
C6 H6 0.9500
C5 C10 1.376(5)
C5 C1 1.504(4)
C1 C2 1.521(5)
C1 H1 1.0000
C2 C3 1.533(5)
C2 H2A 0.9900
C2 H2B 0.9900
C3 C4 1.509(5)
C3 H3A 0.9900
C3 H3B 0.9900
C9 C10 1.386(5)
C9 H9 0.9500
C10 H10 0.9500
C13 H13A 0.9800
C13 H13B 0.9800
C13 H13C 0.9800
C14 H14A 0.9800
C14 H14B 0.9800
C14 H14C 0.9800
C4 H4A 0.9900
C4 H4B 0.9900

loop_
_geom_torsion_atom_site_label_1
_geom_torsion_atom_site_label_2
_geom_torsion_atom_site_label_3
_geom_torsion_atom_site_label_4
_geom_torsion
C12 C11 C8 C7 67.5(5)
C14 C11 C8 C7 -52.9(5)
C13 C11 C8 C7 -172.7(4)
C12 C11 C8 C9 -111.9(4)
C14 C11 C8 C9 127.7(4)
C13 C11 C8 C9 7.9(5)
C9 C8 C7 C6 -0.1(6)
C11 C8 C7 C6 -179.5(3)
C8 C7 C6 C5 0.8(6)
C7 C6 C5 C10 -0.9(5)
C7 C6 C5 C1 177.2(3)
C10 C5 C1 C2 57.3(5)
C6 C5 C1 C2 -120.8(4)
C10 C5 C1 S1 -62.7(4)
C6 C5 C1 S1 119.3(3)
O2 S1 C1 C5 42.1(3)
O1 S1 C1 C5 -91.1(3)
C4 S1 C1 C5 153.7(3)
O2 S1 C1 C2 -86.2(3)
O1 S1 C1 C2 140.6(3)
C4 S1 C1 C2 25.4(3)
C5 C1 C2 C3 -171.1(3)
S1 C1 C2 C3 -44.9(3)
C1 C2 C3 C4 48.4(4)
C7 C8 C9 C10 -0.5(6)
C11 C8 C9 C10 179.0(4)
C6 C5 C10 C9 0.4(6)
C1 C5 C10 C9 -177.7(3)
C8 C9 C10 C5 0.3(6)
C2 C3 C4 S1 -27.9(4)
O2 S1 C4 C3 115.4(3)
O1 S1 C4 C3 -113.5(3)
C1 S1 C4 C3 1.2(3)
